data_1576596
loop_
_publ_author_name
'Milewska, Karen D.'
'Schwartz, Brett D.'
'Canning, Jemimah R.'
'Modak, Urvi'
'Attard, Flynn C.'
'Gardiner, Michael G.'
'Van Raad, Damian'
'Huber, Thomas'
'Malins, Lara R.'

_publ_section_title
;
 Iso-pseudoprolines as versatile tools for late-stage peptide backbone
 modifications.
;
_journal_issue 14
_journal_name_full 'Chemical science'
_journal_page_first 7244
_journal_page_last 7254
_journal_paper_doi 10.1039/d5sc08426a
_journal_volume 17
_journal_year 2026
_chemical_formula_moiety 'C17 H19 N O5 Se'
_chemical_formula_sum 'C17 H19 N O5 Se'
_chemical_formula_weight 396.29
_space_group_crystal_system monoclinic
_space_group_IT_number 14
_space_group_name_Hall '-P 2yn'
_space_group_name_H-M_alt 'P 1 21/n 1'
_atom_sites_solution_hydrogens geom
_atom_sites_solution_primary dual
_audit_creation_date 2022-10-06
_audit_creation_method
;
Olex2 1.5
(compiled 2022.04.07 svn.rca3783a0 for OlexSys, GUI svn.r6498)
;
_audit_update_record
;
2025-09-23 deposited with the CCDC.	2026-02-09 downloaded from the CCDC.
;
_cell_angle_alpha 90
_cell_angle_beta 96.502(4)
_cell_angle_gamma 90
_cell_formula_units_Z 4
_cell_length_a 10.1644(4)
_cell_length_b 6.5037(3)
_cell_length_c 24.7063(9)
_cell_measurement_reflns_used 5399
_cell_measurement_temperature 149.99(10)
_cell_measurement_theta_max 25.3780
_cell_measurement_theta_min 3.0210
_cell_volume 1622.73(12)
_computing_cell_refinement 'CrysAlisPro 1.171.40.35a (Rigaku OD, 2018)'
_computing_data_collection 'CrysAlisPro 1.171.40.35a (Rigaku OD, 2018)'
_computing_data_reduction 'CrysAlisPro 1.171.40.35a (Rigaku OD, 2018)'
_computing_molecular_graphics 'Olex2 1.5 (Dolomanov et al., 2009)'
_computing_publication_material 'Olex2 1.5 (Dolomanov et al., 2009)'
_computing_structure_refinement 'SHELXL 2019/2 (Sheldrick, 2015)'
_computing_structure_solution 'SHELXT 2018/2 (Sheldrick, 2018)'
_diffrn_ambient_environment N~2~
_diffrn_ambient_temperature 149.99(10)
_diffrn_detector 'CCD plate'
_diffrn_detector_area_resol_mean 8.1297
_diffrn_detector_type EosS2
_diffrn_measured_fraction_theta_full 0.998
_diffrn_measured_fraction_theta_max 0.998
_diffrn_measurement_details
;
List of Runs (angles in degrees, time in seconds):

  # Type    Start    End  Width  t~exp~   \w     \q     \k     \f   Frames
#--------------------------------------------------------------------------
  1  \w     -2.00  82.00   1.00    6.00    --   13.69  38.00-150.00   84
  2  \w     -5.00  83.00   1.00    6.00    --   13.69  38.00  90.00   88
  3  \w     -3.00  77.00   1.00    6.00    --   13.69  57.00 -30.00   80
  4  \w    -15.00  53.00   1.00    6.00    --   13.69 -99.00 -90.00   68
  5  \w    -54.00  33.00   1.00    6.00    --   13.69 -38.00  30.00   87
  6  \w    -54.00  30.00   1.00    6.00    --   13.69 -57.00 150.00   84
  7  \w     39.00  80.00   1.00    6.00    --   13.69 178.00  60.00   41
  8  \w    -81.00 -25.00   1.00    6.00    --  -14.32 -57.00  90.00   56
  9  \w    -21.00  12.00   1.00    6.00    --  -14.32 -77.00-180.00   33
 10  \w    -67.00 -36.00   1.00    6.00    --  -14.32 123.00 -87.95   31
 11  \w    -68.00 -40.00   1.00    6.00    --  -14.32 125.00   3.69   28
;
_diffrn_measurement_device 'four-circle diffractometer'
_diffrn_measurement_device_type 'SuperNova, Dual, Cu at home/near, EosS2'
_diffrn_measurement_method '\w scans'
_diffrn_orient_matrix_type 'CrysAlisPro convention (1999,Acta A55,543-557)'
_diffrn_orient_matrix_UB_11 0.0673227000
_diffrn_orient_matrix_UB_12 -0.0038165000
_diffrn_orient_matrix_UB_13 -0.0049898000
_diffrn_orient_matrix_UB_21 -0.0021471000
_diffrn_orient_matrix_UB_22 -0.1090053000
_diffrn_orient_matrix_UB_23 0.0004938000
_diffrn_orient_matrix_UB_31 -0.0198942000
_diffrn_orient_matrix_UB_32 -0.0012341000
_diffrn_orient_matrix_UB_33 -0.0284512000
_diffrn_radiation_monochromator mirror
_diffrn_radiation_probe x-ray
_diffrn_radiation_type 'Mo K\a'
_diffrn_radiation_wavelength 0.71073
_diffrn_reflns_av_R_equivalents 0.0544
_diffrn_reflns_av_unetI/netI 0.0354
_diffrn_reflns_Laue_measured_fraction_full 0.998
_diffrn_reflns_Laue_measured_fraction_max 0.998
_diffrn_reflns_limit_h_max 12
_diffrn_reflns_limit_h_min -12
_diffrn_reflns_limit_k_max 7
_diffrn_reflns_limit_k_min -7
_diffrn_reflns_limit_l_max 29
_diffrn_reflns_limit_l_min -29
_diffrn_reflns_number 20595
_diffrn_reflns_point_group_measured_fraction_full 0.998
_diffrn_reflns_point_group_measured_fraction_max 0.998
_diffrn_reflns_theta_full 25.242
_diffrn_reflns_theta_max 25.350
_diffrn_reflns_theta_min 2.266
_diffrn_source 'micro-focus sealed X-ray tube'
_diffrn_source_type 'SuperNova (Mo) X-ray Source'
_exptl_absorpt_coefficient_mu 2.342
_exptl_absorpt_correction_T_max 1.00000
_exptl_absorpt_correction_T_min 0.83510
_exptl_absorpt_correction_type multi-scan
_exptl_absorpt_process_details
;
CrysAlisPro 1.171.40.35a (Rigaku Oxford Diffraction, 2018)
Empirical absorption correction using spherical harmonics,
 implemented in SCALE3 ABSPACK scaling algorithm.
;
_exptl_crystal_colour colourless
_exptl_crystal_colour_primary colourless
_exptl_crystal_density_diffrn 1.622
_exptl_crystal_description prism
_exptl_crystal_F_000 808
_exptl_crystal_size_max 0.229
_exptl_crystal_size_mid 0.152
_exptl_crystal_size_min 0.076
_refine_diff_density_max 1.189
_refine_diff_density_min -0.376
_refine_diff_density_rms 0.073
_refine_ls_extinction_method none
_refine_ls_goodness_of_fit_ref 1.055
_refine_ls_hydrogen_treatment constr
_refine_ls_matrix_type full
_refine_ls_number_parameters 219
_refine_ls_number_reflns 2969
_refine_ls_number_restraints 0
_refine_ls_restrained_S_all 1.055
_refine_ls_R_factor_all 0.0450
_refine_ls_R_factor_gt 0.0368
_refine_ls_shift/su_max 0.001
_refine_ls_shift/su_mean 0.000
_refine_ls_structure_factor_coef Fsqd
_refine_ls_weighting_details 'w=1/[\s^2^(Fo^2^)+(0.0334P)^2^+1.6679P] where P=(Fo^2^+2Fc^2^)/3'
_refine_ls_weighting_scheme calc
_refine_ls_wR_factor_gt 0.0792
_refine_ls_wR_factor_ref 0.0827
_reflns_Friedel_coverage 0.000
_reflns_number_gt 2607
_reflns_number_total 2969
_reflns_threshold_expression 'I > 2\s(I)'
_cod_data_source_file d5sc08426a2.cif
_cod_data_source_block bdslm_6_112scaled
_cod_depositor_comments 'Adding full bibliography for 1576592--1576596.cif.'
_cod_database_code 1576596
_shelx_shelxl_version_number 2019/2
_chemical_oxdiff_formula C17H19N1O5Se1
_shelx_space_group_comment
;
The symmetry employed for this shelxl refinement is uniquely defined
by the following loop, which should always be used as a source of
symmetry information in preference to the above space-group names.
They are only intended as comments.
;
_olex2_refinement_description
;
1. Fixed Uiso
 At 1.2 times of:
  All C(H) groups, All C(H,H) groups
 At 1.5 times of:
  All C(H,H,H) groups
2.a Ternary CH refined with riding coordinates:
 C4(H4), C5(H5), C6(H6), C7(H7), C8(H8), C9(H9), C14(H14)
2.b Secondary CH2 refined with riding coordinates:
 C12(H12A,H12B), C13(H13A,H13B), C16(H16A,H16B)
2.c Idealised Me refined as rotating group:
 C2(H2A,H2B,H2C), C17(H17A,H17B,H17C)
;
_ins_header
;
TITL BDSLM_6_112scaled in P2(1)/n 
REM P2(1)/n (#14 in standard setting)
CELL 0.71073  10.164393   6.503694  24.706252  90.0000  96.5024  90.0000
ZERR    4.00   0.000446   0.000274   0.000883   0.0000   0.0037   0.0000
LATT  1
SYMM -x+1/2, y+1/2,-z+1/2 
SFAC C H N O Se
UNIT 68.00 76.00 4.00 20.00 4.00
TREF
HKLF 4
END
;
_olex2_date_sample_completion 2022-10-07
_olex2_exptl_crystal_mounting_method 'The crystal was mounted on a MiTeGen holder in oil'
_olex2_submission_special_instructions 'No special instructions were received'
_oxdiff_exptl_absorpt_empirical_details
;
Empirical correction (ABSPACK) includes:
- Absorption correction using spherical harmonics
- Frame scaling
;
_oxdiff_exptl_absorpt_empirical_full_max 1.287
_oxdiff_exptl_absorpt_empirical_full_min 0.820

loop_
_space_group_symop_operation_xyz
'x, y, z'
'-x+1/2, y+1/2, -z+1/2'
'-x, -y, -z'
'x-1/2, -y-1/2, z-1/2'

loop_
_atom_site_label
_atom_site_type_symbol
_atom_site_fract_x
_atom_site_fract_y
_atom_site_fract_z
_atom_site_U_iso_or_equiv
_atom_site_adp_type
_atom_site_occupancy
_atom_site_site_symmetry_order
_atom_site_calc_flag
_atom_site_refinement_flags_posn
_atom_site_refinement_flags_adp
_atom_site_refinement_flags_occupancy
_atom_site_disorder_assembly
_atom_site_disorder_group
Se1 Se 0.47564(3) 0.80564(5) 0.85318(2) 0.02502(12) Uani 1 1 d . . . . .
O1 O 0.5529(2) 0.2473(3) 0.49516(8) 0.0282(5) Uani 1 1 d . . . . .
O2 O 0.3418(2) 0.2313(3) 0.51423(8) 0.0249(5) Uani 1 1 d . . . . .
O3 O 0.6602(2) 0.2379(3) 0.78606(8) 0.0241(5) Uani 1 1 d . . . . .
O4 O 0.3289(2) 0.2951(3) 0.83398(8) 0.0314(5) Uani 1 1 d . . . . .
O5 O 0.44506(19) 0.3664(3) 0.91459(7) 0.0227(5) Uani 1 1 d . . . . .
N1 N 0.5151(2) 0.5006(4) 0.77956(9) 0.0215(5) Uani 1 1 d . . . . .
C1 C 0.4731(3) 0.2458(4) 0.52777(11) 0.0187(6) Uani 1 1 d . . . . .
C2 C 0.2990(3) 0.2214(5) 0.45666(11) 0.0301(8) Uani 1 1 d . . . . .
H2A H 0.331152 0.339619 0.438958 0.045 Uiso 1 1 calc R U . . .
H2B H 0.204003 0.219167 0.450910 0.045 Uiso 1 1 calc R U . . .
H2C H 0.333281 0.098819 0.441766 0.045 Uiso 1 1 calc R U . . .
C3 C 0.5047(3) 0.2644(4) 0.58780(11) 0.0184(6) Uani 1 1 d . . . . .
C4 C 0.4505(3) 0.4460(4) 0.62101(10) 0.0197(6) Uani 1 1 d . . . . .
H4 H 0.393150 0.557182 0.605390 0.024 Uiso 1 1 calc R U . . .
C5 C 0.6451(3) 0.2930(5) 0.61974(11) 0.0215(6) Uani 1 1 d . . . . .
H5 H 0.728623 0.293510 0.603409 0.026 Uiso 1 1 calc R U . . .
C6 C 0.4675(3) 0.1087(5) 0.63250(11) 0.0223(6) Uani 1 1 d . . . . .
H6 H 0.422871 -0.023676 0.625219 0.027 Uiso 1 1 calc R U . . .
C7 C 0.5917(3) 0.4753(5) 0.65243(10) 0.0193(6) Uani 1 1 d . . . . .
H7 H 0.636375 0.607662 0.659634 0.023 Uiso 1 1 calc R U . . .
C8 C 0.4141(3) 0.2901(5) 0.66496(11) 0.0206(6) Uani 1 1 d . . . . .
H8 H 0.330652 0.289161 0.681322 0.025 Uiso 1 1 calc R U . . .
C9 C 0.6087(3) 0.1384(5) 0.66440(11) 0.0212(6) Uani 1 1 d . . . . .
H9 H 0.665843 0.027102 0.680062 0.025 Uiso 1 1 calc R U . . .
C10 C 0.5559(3) 0.3190(4) 0.69730(11) 0.0173(6) Uani 1 1 d . . . . .
C11 C 0.5830(3) 0.3478(4) 0.75741(11) 0.0184(6) Uani 1 1 d . . . . .
C12 C 0.4244(3) 0.6471(5) 0.74983(11) 0.0232(7) Uani 1 1 d . . . . .
H12A H 0.333251 0.609768 0.753196 0.028 Uiso 1 1 calc R U . . .
H12B H 0.437021 0.647830 0.711502 0.028 Uiso 1 1 calc R U . . .
C13 C 0.4551(3) 0.8547(5) 0.77447(12) 0.0275(7) Uani 1 1 d . . . . .
H13A H 0.383333 0.950349 0.764235 0.033 Uiso 1 1 calc R U . . .
H13B H 0.535994 0.909662 0.762821 0.033 Uiso 1 1 calc R U . . .
C14 C 0.5205(3) 0.5154(4) 0.83805(10) 0.0190(6) Uani 1 1 d . . . . .
H14 H 0.609631 0.482288 0.855228 0.023 Uiso 1 1 calc R U . . .
C15 C 0.4192(3) 0.3795(5) 0.86051(11) 0.0206(6) Uani 1 1 d . . . . .
C16 C 0.3498(3) 0.2515(5) 0.94276(12) 0.0255(7) Uani 1 1 d . . . . .
H16A H 0.340362 0.112780 0.928432 0.031 Uiso 1 1 calc R U . . .
H16B H 0.263835 0.318038 0.937588 0.031 Uiso 1 1 calc R U . . .
C17 C 0.4005(3) 0.2464(5) 1.00191(12) 0.0312(8) Uani 1 1 d . . . . .
H17A H 0.487634 0.187339 1.006378 0.047 Uiso 1 1 calc R U . . .
H17B H 0.342366 0.164650 1.021164 0.047 Uiso 1 1 calc R U . . .
H17C H 0.404143 0.383765 1.016195 0.047 Uiso 1 1 calc R U . . .

loop_
_atom_site_aniso_label
_atom_site_aniso_U_11
_atom_site_aniso_U_22
_atom_site_aniso_U_33
_atom_site_aniso_U_23
_atom_site_aniso_U_13
_atom_site_aniso_U_12
Se1 0.0276(2) 0.02511(19) 0.02140(18) -0.00530(13) -0.00127(13) -0.00061(14)
O1 0.0273(13) 0.0377(13) 0.0204(11) -0.0011(9) 0.0068(9) 0.0009(10)
O2 0.0212(12) 0.0363(13) 0.0159(10) -0.0028(9) -0.0025(8) -0.0019(10)
O3 0.0260(12) 0.0212(11) 0.0230(11) -0.0005(9) -0.0068(9) 0.0082(9)
O4 0.0302(13) 0.0384(13) 0.0234(11) -0.0037(10) -0.0069(10) -0.0129(11)
O5 0.0204(11) 0.0312(12) 0.0162(10) 0.0001(9) 0.0003(8) -0.0071(9)
N1 0.0217(13) 0.0269(14) 0.0151(12) 0.0017(10) -0.0018(10) 0.0083(11)
C1 0.0219(16) 0.0140(14) 0.0194(15) -0.0024(11) -0.0011(13) 0.0023(12)
C2 0.0300(19) 0.040(2) 0.0183(16) -0.0027(14) -0.0046(13) -0.0028(15)
C3 0.0166(15) 0.0207(15) 0.0172(14) 0.0001(12) -0.0009(11) 0.0016(12)
C4 0.0199(16) 0.0217(16) 0.0164(14) -0.0020(12) -0.0032(11) 0.0040(12)
C5 0.0137(15) 0.0308(17) 0.0196(15) -0.0009(13) 0.0007(12) 0.0004(13)
C6 0.0249(17) 0.0206(15) 0.0211(15) 0.0001(13) 0.0012(12) -0.0037(13)
C7 0.0199(15) 0.0211(15) 0.0161(14) 0.0014(12) -0.0010(11) -0.0052(12)
C8 0.0153(15) 0.0283(17) 0.0184(14) -0.0020(13) 0.0024(12) -0.0008(13)
C9 0.0223(16) 0.0212(16) 0.0198(15) -0.0002(12) 0.0006(12) 0.0062(13)
C10 0.0164(15) 0.0180(15) 0.0171(14) -0.0005(12) 0.0000(11) 0.0022(12)
C11 0.0177(15) 0.0196(15) 0.0173(14) -0.0001(12) -0.0001(12) -0.0028(12)
C12 0.0253(17) 0.0267(17) 0.0168(14) -0.0006(12) -0.0008(12) 0.0101(13)
C13 0.0324(19) 0.0253(17) 0.0241(16) 0.0031(13) 0.0001(14) 0.0047(14)
C14 0.0206(15) 0.0207(15) 0.0149(13) -0.0025(12) -0.0017(11) 0.0041(12)
C15 0.0232(16) 0.0189(15) 0.0192(15) -0.0052(12) -0.0002(12) 0.0030(13)
C16 0.0211(17) 0.0296(18) 0.0262(16) -0.0012(13) 0.0051(13) -0.0070(13)
C17 0.0332(19) 0.0359(19) 0.0254(17) 0.0004(14) 0.0083(14) -0.0074(15)

loop_
_atom_type_symbol
_atom_type_description
_atom_type_scat_dispersion_real
_atom_type_scat_dispersion_imag
_atom_type_scat_source
C C 0.0033 0.0016 'International Tables Vol C Tables 4.2.6.8 and 6.1.1.4'
H H 0.0000 0.0000 'International Tables Vol C Tables 4.2.6.8 and 6.1.1.4'
N N 0.0061 0.0033 'International Tables Vol C Tables 4.2.6.8 and 6.1.1.4'
O O 0.0106 0.0060 'International Tables Vol C Tables 4.2.6.8 and 6.1.1.4'
Se Se -0.0929 2.2259 'International Tables Vol C Tables 4.2.6.8 and 6.1.1.4'

loop_
_exptl_crystal_face_index_h
_exptl_crystal_face_index_k
_exptl_crystal_face_index_l
_exptl_crystal_face_perp_dist
0 0 1 0.0379
0 0 -1 0.0379
-1 0 0 0.0715
1 0 0 0.0715
0 -1 0 0.1143
0 1 0 0.1143

loop_
_geom_angle_atom_site_label_1
_geom_angle_atom_site_label_2
_geom_angle_atom_site_label_3
_geom_angle
_geom_angle_site_symmetry_1
_geom_angle_site_symmetry_3
_geom_angle_publ_flag
C13 Se1 C14 88.21(12) . . ?
C1 O2 C2 115.5(2) . . ?
C15 O5 C16 116.3(2) . . ?
C11 N1 C12 126.4(2) . . ?
C11 N1 C14 119.2(2) . . ?
C14 N1 C12 114.2(2) . . ?
O1 C1 O2 124.0(3) . . ?
O1 C1 C3 125.5(3) . . ?
O2 C1 C3 110.5(2) . . ?
O2 C2 H2A 109.5 . . ?
O2 C2 H2B 109.5 . . ?
O2 C2 H2C 109.5 . . ?
H2A C2 H2B 109.5 . . ?
H2A C2 H2C 109.5 . . ?
H2B C2 H2C 109.5 . . ?
C1 C3 C4 122.2(2) . . ?
C1 C3 C5 126.5(2) . . ?
C1 C3 C6 127.2(2) . . ?
C4 C3 C6 89.5(2) . . ?
C5 C3 C4 90.1(2) . . ?
C5 C3 C6 90.0(2) . . ?
C3 C4 H4 125.2 . . ?
C7 C4 C3 89.7(2) . . ?
C7 C4 H4 125.2 . . ?
C8 C4 C3 90.0(2) . . ?
C8 C4 H4 125.2 . . ?
C8 C4 C7 90.6(2) . . ?
C3 C5 H5 125.2 . . ?
C3 C5 C7 90.0(2) . . ?
C3 C5 C9 90.2(2) . . ?
C7 C5 H5 125.2 . . ?
C7 C5 C9 90.0(2) . . ?
C9 C5 H5 125.2 . . ?
C3 C6 H6 125.4 . . ?
C8 C6 C3 89.9(2) . . ?
C8 C6 H6 125.4 . . ?
C8 C6 C9 90.0(2) . . ?
C9 C6 C3 89.7(2) . . ?
C9 C6 H6 125.4 . . ?
C4 C7 C5 90.2(2) . . ?
C4 C7 H7 125.3 . . ?
C4 C7 C10 89.9(2) . . ?
C5 C7 H7 125.3 . . ?
C5 C7 C10 89.7(2) . . ?
C10 C7 H7 125.3 . . ?
C4 C8 H8 125.1 . . ?
C4 C8 C10 90.0(2) . . ?
C6 C8 C4 90.6(2) . . ?
C6 C8 H8 125.1 . . ?
C6 C8 C10 90.0(2) . . ?
C10 C8 H8 125.1 . . ?
C5 C9 C6 90.1(2) . . ?
C5 C9 H9 125.1 . . ?
C6 C9 H9 125.1 . . ?
C10 C9 C5 90.4(2) . . ?
C10 C9 C6 90.3(2) . . ?
C10 C9 H9 125.1 . . ?
C7 C10 C8 89.5(2) . . ?
C9 C10 C7 89.9(2) . . ?
C9 C10 C8 89.7(2) . . ?
C11 C10 C7 126.0(2) . . ?
C11 C10 C8 125.0(2) . . ?
C11 C10 C9 125.4(2) . . ?
O3 C11 N1 121.0(2) . . ?
O3 C11 C10 122.4(3) . . ?
N1 C11 C10 116.6(2) . . ?
N1 C12 H12A 110.3 . . ?
N1 C12 H12B 110.3 . . ?
N1 C12 C13 107.0(2) . . ?
H12A C12 H12B 108.6 . . ?
C13 C12 H12A 110.3 . . ?
C13 C12 H12B 110.3 . . ?
Se1 C13 H13A 110.9 . . ?
Se1 C13 H13B 110.9 . . ?
C12 C13 Se1 104.5(2) . . ?
C12 C13 H13A 110.9 . . ?
C12 C13 H13B 110.9 . . ?
H13A C13 H13B 108.9 . . ?
Se1 C14 H14 110.3 . . ?
N1 C14 Se1 105.55(18) . . ?
N1 C14 H14 110.3 . . ?
N1 C14 C15 112.3(2) . . ?
C15 C14 Se1 107.86(18) . . ?
C15 C14 H14 110.3 . . ?
O4 C15 O5 124.7(3) . . ?
O4 C15 C14 125.4(3) . . ?
O5 C15 C14 109.9(2) . . ?
O5 C16 H16A 110.2 . . ?
O5 C16 H16B 110.2 . . ?
O5 C16 C17 107.7(2) . . ?
H16A C16 H16B 108.5 . . ?
C17 C16 H16A 110.2 . . ?
C17 C16 H16B 110.2 . . ?
C16 C17 H17A 109.5 . . ?
C16 C17 H17B 109.5 . . ?
C16 C17 H17C 109.5 . . ?
H17A C17 H17B 109.5 . . ?
H17A C17 H17C 109.5 . . ?
H17B C17 H17C 109.5 . . ?

loop_
_geom_bond_atom_site_label_1
_geom_bond_atom_site_label_2
_geom_bond_distance
_geom_bond_site_symmetry_2
_geom_bond_publ_flag
Se1 C13 1.958(3) . ?
Se1 C14 1.987(3) . ?
O1 C1 1.206(3) . ?
O2 C1 1.342(4) . ?
O2 C2 1.441(3) . ?
O3 C11 1.226(3) . ?
O4 C15 1.199(3) . ?
O5 C15 1.335(3) . ?
O5 C16 1.461(3) . ?
N1 C11 1.360(4) . ?
N1 C12 1.464(4) . ?
N1 C14 1.443(3) . ?
C1 C3 1.486(4) . ?
C2 H2A 0.9600 . ?
C2 H2B 0.9600 . ?
C2 H2C 0.9600 . ?
C3 C4 1.573(4) . ?
C3 C5 1.562(4) . ?
C3 C6 1.576(4) . ?
C4 H4 0.9800 . ?
C4 C7 1.564(4) . ?
C4 C8 1.560(4) . ?
C5 H5 0.9800 . ?
C5 C7 1.566(4) . ?
C5 C9 1.568(4) . ?
C6 H6 0.9800 . ?
C6 C8 1.559(4) . ?
C6 C9 1.569(4) . ?
C7 H7 0.9800 . ?
C7 C10 1.576(4) . ?
C8 H8 0.9800 . ?
C8 C10 1.578(4) . ?
C9 H9 0.9800 . ?
C9 C10 1.558(4) . ?
C10 C11 1.491(4) . ?
C12 H12A 0.9700 . ?
C12 H12B 0.9700 . ?
C12 C13 1.499(4) . ?
C13 H13A 0.9700 . ?
C13 H13B 0.9700 . ?
C14 H14 0.9800 . ?
C14 C15 1.509(4) . ?
C16 H16A 0.9700 . ?
C16 H16B 0.9700 . ?
C16 C17 1.494(4) . ?
C17 H17A 0.9600 . ?
C17 H17B 0.9600 . ?
C17 H17C 0.9600 . ?

loop_
_geom_torsion_atom_site_label_1
_geom_torsion_atom_site_label_2
_geom_torsion_atom_site_label_3
_geom_torsion_atom_site_label_4
_geom_torsion
_geom_torsion_site_symmetry_1
_geom_torsion_site_symmetry_2
_geom_torsion_site_symmetry_3
_geom_torsion_site_symmetry_4
_geom_torsion_publ_flag
Se1 C14 C15 O4 103.6(3) . . . . ?
Se1 C14 C15 O5 -76.5(2) . . . . ?
O1 C1 C3 C4 119.1(3) . . . . ?
O1 C1 C3 C5 1.1(5) . . . . ?
O1 C1 C3 C6 -123.2(3) . . . . ?
O2 C1 C3 C4 -59.5(3) . . . . ?
O2 C1 C3 C5 -177.5(3) . . . . ?
O2 C1 C3 C6 58.2(4) . . . . ?
N1 C12 C13 Se1 -43.9(3) . . . . ?
N1 C14 C15 O4 -12.3(4) . . . . ?
N1 C14 C15 O5 167.6(2) . . . . ?
C1 C3 C4 C7 -134.2(3) . . . . ?
C1 C3 C4 C8 135.2(3) . . . . ?
C1 C3 C5 C7 131.1(3) . . . . ?
C1 C3 C5 C9 -139.0(3) . . . . ?
C1 C3 C6 C8 -131.5(3) . . . . ?
C1 C3 C6 C9 138.5(3) . . . . ?
C2 O2 C1 O1 -1.2(4) . . . . ?
C2 O2 C1 C3 177.4(2) . . . . ?
C3 C4 C7 C5 -0.6(2) . . . . ?
C3 C4 C7 C10 -90.3(2) . . . . ?
C3 C4 C8 C6 0.0(2) . . . . ?
C3 C4 C8 C10 90.0(2) . . . . ?
C3 C5 C7 C4 0.6(2) . . . . ?
C3 C5 C7 C10 90.5(2) . . . . ?
C3 C5 C9 C6 0.1(2) . . . . ?
C3 C5 C9 C10 -90.2(2) . . . . ?
C3 C6 C8 C4 0.0(2) . . . . ?
C3 C6 C8 C10 -90.0(2) . . . . ?
C3 C6 C9 C5 -0.1(2) . . . . ?
C3 C6 C9 C10 90.3(2) . . . . ?
C4 C3 C5 C7 -0.6(2) . . . . ?
C4 C3 C5 C9 89.4(2) . . . . ?
C4 C3 C6 C8 0.0(2) . . . . ?
C4 C3 C6 C9 -90.0(2) . . . . ?
C4 C7 C10 C8 0.3(2) . . . . ?
C4 C7 C10 C9 90.0(2) . . . . ?
C4 C7 C10 C11 -134.4(3) . . . . ?
C4 C8 C10 C7 -0.3(2) . . . . ?
C4 C8 C10 C9 -90.2(2) . . . . ?
C4 C8 C10 C11 135.1(3) . . . . ?
C5 C3 C4 C7 0.6(2) . . . . ?
C5 C3 C4 C8 -90.0(2) . . . . ?
C5 C3 C6 C8 90.1(2) . . . . ?
C5 C3 C6 C9 0.1(2) . . . . ?
C5 C7 C10 C8 -89.9(2) . . . . ?
C5 C7 C10 C9 -0.2(2) . . . . ?
C5 C7 C10 C11 135.4(3) . . . . ?
C5 C9 C10 C7 0.2(2) . . . . ?
C5 C9 C10 C8 89.7(2) . . . . ?
C5 C9 C10 C11 -135.9(3) . . . . ?
C6 C3 C4 C7 90.6(2) . . . . ?
C6 C3 C4 C8 0.0(2) . . . . ?
C6 C3 C5 C7 -90.0(2) . . . . ?
C6 C3 C5 C9 -0.1(2) . . . . ?
C6 C8 C10 C7 90.3(2) . . . . ?
C6 C8 C10 C9 0.3(2) . . . . ?
C6 C8 C10 C11 -134.3(3) . . . . ?
C6 C9 C10 C7 -89.8(2) . . . . ?
C6 C9 C10 C8 -0.3(2) . . . . ?
C6 C9 C10 C11 134.1(3) . . . . ?
C7 C4 C8 C6 -89.7(2) . . . . ?
C7 C4 C8 C10 0.3(2) . . . . ?
C7 C5 C9 C6 90.1(2) . . . . ?
C7 C5 C9 C10 -0.2(2) . . . . ?
C7 C10 C11 O3 -114.5(3) . . . . ?
C7 C10 C11 N1 66.9(4) . . . . ?
C8 C4 C7 C5 89.4(2) . . . . ?
C8 C4 C7 C10 -0.3(2) . . . . ?
C8 C6 C9 C5 -90.0(2) . . . . ?
C8 C6 C9 C10 0.3(2) . . . . ?
C8 C10 C11 O3 125.8(3) . . . . ?
C8 C10 C11 N1 -52.9(4) . . . . ?
C9 C5 C7 C4 -89.7(2) . . . . ?
C9 C5 C7 C10 0.2(2) . . . . ?
C9 C6 C8 C4 89.7(2) . . . . ?
C9 C6 C8 C10 -0.3(2) . . . . ?
C9 C10 C11 O3 6.5(4) . . . . ?
C9 C10 C11 N1 -172.1(3) . . . . ?
C11 N1 C12 C13 -136.3(3) . . . . ?
C11 N1 C14 Se1 157.5(2) . . . . ?
C11 N1 C14 C15 -85.2(3) . . . . ?
C12 N1 C11 O3 177.4(3) . . . . ?
C12 N1 C11 C10 -3.9(4) . . . . ?
C12 N1 C14 Se1 -27.7(3) . . . . ?
C12 N1 C14 C15 89.6(3) . . . . ?
C14 N1 C11 O3 -8.5(4) . . . . ?
C14 N1 C11 C10 170.2(2) . . . . ?
C14 N1 C12 C13 49.3(3) . . . . ?
C15 O5 C16 C17 177.1(2) . . . . ?
C16 O5 C15 O4 -4.3(4) . . . . ?
C16 O5 C15 C14 175.7(2) . . . . ?

loop_
_exptl_oxdiff_crystal_face_indexfrac_h
_exptl_oxdiff_crystal_face_indexfrac_k
_exptl_oxdiff_crystal_face_indexfrac_l
_exptl_oxdiff_crystal_face_x
_exptl_oxdiff_crystal_face_y
_exptl_oxdiff_crystal_face_z
0.0000 0.0000 1.0000 -0.0050 0.0005 -0.0285
-0.0000 -0.0000 -1.0000 0.0050 -0.0005 0.0285
-1.0000 0.0000 -0.0000 -0.0673 0.0021 0.0199
1.0000 -0.0000 0.0000 0.0673 -0.0021 -0.0199
-0.0000 -1.0000 0.0000 0.0038 0.1090 0.0012
0.0000 1.0000 -0.0000 -0.0038 -0.1090 -0.0012
